data_7051465
loop_
_publ_author_name
'Thiemann, Thies'
'Ohira, Daisuke'
'Li, Yuanqiang'
'Sawada, Tsuyoshi'
'Taniguchi, Masahiko'
'Tashiro, Masashi'
'Mataka, Shuntaro'

_journal_name_full 'New Journal of Chemistry'
_journal_paper_doi 10.1039/a903746b
_journal_year 1999
_chemical_formula_sum 'C21 H26 O2 S2'
_chemical_formula_weight 374.54
_space_group_IT_number 14
_symmetry_cell_setting monoclinic
_symmetry_space_group_name_Hall '-P 2yn'
_symmetry_space_group_name_H-M 'P 1 21/n 1'
_cell_angle_alpha 90.00
_cell_angle_beta 93.900(10)
_cell_angle_gamma 90.00
_cell_formula_units_Z 4
_cell_length_a 17.520(2)
_cell_length_b 11.0070(10)
_cell_length_c 9.9000(10)
_cell_measurement_temperature 296(2)
_cell_volume 1904.7(3)
_diffrn_ambient_temperature 296(2)
_exptl_crystal_density_diffrn 1.306
_cod_original_sg_symbol_H-M 'P 21/n'
_cod_database_code 7051465

loop_
_symmetry_equiv_pos_as_xyz
'x, y, z'
'-x+1/2, y+1/2, -z+1/2'
'-x, -y, -z'
'x-1/2, -y-1/2, z-1/2'

loop_
_atom_site_label
_atom_site_type_symbol
_atom_site_fract_x
_atom_site_fract_y
_atom_site_fract_z
_atom_site_U_iso_or_equiv
_atom_site_adp_type
_atom_site_occupancy
_atom_site_symmetry_multiplicity
_atom_site_calc_flag
_atom_site_refinement_flags
_atom_site_disorder_assembly
_atom_site_disorder_group
C01 C 0.29675(16) 0.8301(3) 0.0776(3) 0.0416(7) Uani 1 1 d . . .
C02 C 0.21511(17) 0.8658(3) 0.0381(3) 0.0456(7) Uani 1 1 d . . .
H02A H 0.2162 0.9269 -0.0324 0.059 Uiso 1 1 calc R . .
H02B H 0.1947 0.9046 0.1159 0.059 Uiso 1 1 calc R . .
C03 C 0.15854(16) 0.7674(3) -0.0118(3) 0.0417(7) Uani 1 1 d . . .
H03 H 0.1112 0.8119 -0.0372 0.054 Uiso 1 1 calc R . .
C04 C 0.17844(17) 0.7042(3) -0.1427(3) 0.0447(7) Uani 1 1 d . . .
H04A H 0.1380 0.6466 -0.1676 0.058 Uiso 1 1 calc R . .
H04B H 0.1778 0.7650 -0.2137 0.058 Uiso 1 1 calc R . .
C05 C 0.25374(15) 0.6373(3) -0.1420(3) 0.0374(6) Uani 1 1 d . . .
C06 C 0.30492(17) 0.6540(3) -0.2369(3) 0.0436(7) Uani 1 1 d . . .
C08 C 0.34694(17) 0.4969(3) -0.0676(3) 0.0416(7) Uani 1 1 d . . .
C09 C 0.27752(15) 0.5461(2) -0.0434(3) 0.0353(6) Uani 1 1 d . . .
C10 C 0.22970(18) 0.5043(3) 0.0679(3) 0.0442(7) Uani 1 1 d . . .
H10A H 0.2598 0.4459 0.1222 0.057 Uiso 1 1 calc R . .
H10B H 0.1861 0.4608 0.0261 0.057 Uiso 1 1 calc R . .
C11 C 0.19892(17) 0.5985(3) 0.1650(3) 0.0412(7) Uani 1 1 d . . .
H11 H 0.1726 0.5501 0.2308 0.054 Uiso 1 1 calc R . .
C12 C 0.26033(17) 0.6681(3) 0.2503(3) 0.0435(7) Uani 1 1 d . . .
H12A H 0.2347 0.7236 0.3085 0.057 Uiso 1 1 calc R . .
H12B H 0.2882 0.6102 0.3086 0.057 Uiso 1 1 calc R . .
C13 C 0.31769(16) 0.7401(3) 0.1771(3) 0.0408(7) Uani 1 1 d . . .
C14 C 0.39515(18) 0.7285(3) 0.2015(4) 0.0550(9) Uani 1 1 d . . .
C16 C 0.35868(19) 0.8848(3) 0.0263(4) 0.0542(8) Uani 1 1 d . . .
C17 C 0.13651(15) 0.6801(3) 0.0987(3) 0.0412(7) Uani 1 1 d . . .
C18 C 0.3020(2) 0.7391(4) -0.3560(4) 0.0683(11) Uani 1 1 d . . .
H18A H 0.3473 0.7289 -0.4044 0.089 Uiso 1 1 calc R . .
H18B H 0.2993 0.8214 -0.3246 0.089 Uiso 1 1 calc R . .
H18C H 0.2577 0.7213 -0.4151 0.089 Uiso 1 1 calc R . .
C19 C 0.3921(2) 0.4007(4) 0.0085(4) 0.0633(10) Uani 1 1 d . . .
H19A H 0.4388 0.3863 -0.0343 0.082 Uiso 1 1 calc R . .
H19B H 0.3628 0.3271 0.0085 0.082 Uiso 1 1 calc R . .
H19C H 0.4038 0.4270 0.1000 0.082 Uiso 1 1 calc R . .
C20 C 0.4396(2) 0.6466(5) 0.2997(5) 0.0870(14) Uani 1 1 d . . .
H20A H 0.4934 0.6594 0.2927 0.113 Uiso 1 1 calc R . .
H20B H 0.4272 0.5634 0.2790 0.113 Uiso 1 1 calc R . .
H20C H 0.4266 0.6647 0.3902 0.113 Uiso 1 1 calc R . .
C21 C 0.3619(3) 0.9826(5) -0.0774(5) 0.0892(14) Uani 1 1 d . . .
H21A H 0.4144 1.0013 -0.0911 0.116 Uiso 1 1 calc R . .
H21B H 0.3368 1.0540 -0.0468 0.116 Uiso 1 1 calc R . .
H21C H 0.3367 0.9555 -0.1612 0.116 Uiso 1 1 calc R . .
C23 C 0.0352(2) 0.6990(6) 0.2315(6) 0.119(2) Uani 1 1 d . . .
H23A H -0.0040 0.7611 0.2322 0.154 Uiso 1 1 calc R . .
H23B H 0.0399 0.6607 0.3199 0.154 Uiso 1 1 calc R . .
C24 C 0.0149(2) 0.6091(4) 0.1274(5) 0.0785(13) Uani 1 1 d . . .
H24A H 0.0077 0.5301 0.1680 0.102 Uiso 1 1 calc R . .
H24B H -0.0322 0.6321 0.0765 0.102 Uiso 1 1 calc R . .
O22 O 0.10436(12) 0.7504(2) 0.2022(2) 0.0526(6) Uani 1 1 d . . .
O25 O 0.07525(12) 0.6054(2) 0.0427(2) 0.0585(7) Uani 1 1 d . . .
S07 S 0.38284(4) 0.55993(8) -0.20886(8) 0.0486(3) Uani 1 1 d . . .
S15 S 0.44235(5) 0.82682(10) 0.10086(11) 0.0693(3) Uani 1 1 d . . .

loop_
_atom_site_aniso_label
_atom_site_aniso_U_11
_atom_site_aniso_U_22
_atom_site_aniso_U_33
_atom_site_aniso_U_23
_atom_site_aniso_U_13
_atom_site_aniso_U_12
C01 0.0318(15) 0.0394(16) 0.0528(18) -0.0051(13) -0.0037(12) -0.0021(12)
C02 0.0382(16) 0.0381(16) 0.0597(19) 0.0018(14) -0.0026(14) 0.0047(13)
C03 0.0283(14) 0.0461(16) 0.0495(17) -0.0049(14) -0.0063(12) 0.0092(12)
C04 0.0362(15) 0.0556(18) 0.0414(16) -0.0027(14) -0.0038(12) 0.0096(14)
C05 0.0308(14) 0.0407(15) 0.0403(15) -0.0046(12) -0.0019(12) 0.0025(12)
C06 0.0376(16) 0.0462(17) 0.0468(17) 0.0019(14) 0.0008(13) 0.0036(13)
C08 0.0388(16) 0.0403(15) 0.0456(17) 0.0015(13) 0.0012(13) 0.0025(13)
C09 0.0335(14) 0.0342(14) 0.0381(14) -0.0069(12) 0.0014(11) 0.0004(11)
C10 0.0469(17) 0.0362(15) 0.0503(18) -0.0029(13) 0.0100(14) -0.0010(13)
C11 0.0409(16) 0.0393(15) 0.0443(16) -0.0040(13) 0.0092(13) -0.0065(13)
C12 0.0441(17) 0.0442(16) 0.0411(15) -0.0012(13) -0.0058(13) 0.0033(13)
C13 0.0318(14) 0.0421(16) 0.0474(17) -0.0092(13) -0.0055(12) 0.0009(12)
C14 0.0359(16) 0.060(2) 0.067(2) -0.0123(17) -0.0137(15) 0.0040(15)
C16 0.0411(18) 0.055(2) 0.066(2) 0.0007(17) 0.0006(15) -0.0112(15)
C17 0.0287(14) 0.0467(16) 0.0482(17) -0.0174(14) 0.0029(12) -0.0043(12)
C18 0.070(2) 0.080(3) 0.057(2) 0.023(2) 0.0126(19) 0.013(2)
C19 0.054(2) 0.063(2) 0.072(2) 0.0126(19) 0.0042(18) 0.0212(18)
C20 0.054(2) 0.106(3) 0.096(3) 0.000(3) -0.031(2) 0.020(2)
C21 0.078(3) 0.092(3) 0.099(3) 0.029(3) 0.013(3) -0.027(3)
C23 0.050(2) 0.163(5) 0.149(5) -0.093(4) 0.054(3) -0.042(3)
C24 0.045(2) 0.099(3) 0.094(3) -0.031(3) 0.027(2) -0.025(2)
O22 0.0364(11) 0.0616(14) 0.0612(14) -0.0233(11) 0.0124(10) -0.0028(10)
O25 0.0350(11) 0.0734(15) 0.0677(15) -0.0318(13) 0.0080(10) -0.0191(11)
S07 0.0355(4) 0.0571(5) 0.0542(5) 0.0045(4) 0.0108(3) 0.0055(3)
S15 0.0321(4) 0.0815(7) 0.0940(8) -0.0116(6) 0.0016(4) -0.0120(4)

loop_
_geom_bond_atom_site_label_1
_geom_bond_atom_site_label_2
_geom_bond_distance
_geom_bond_site_symmetry_2
_geom_bond_publ_flag
C01 C16 1.368(4) . ?
C01 C13 1.428(4) . ?
C01 C02 1.509(4) . ?
C02 C03 1.527(4) . ?
C03 C17 1.526(4) . ?
C03 C04 1.532(4) . ?
C04 C05 1.510(4) . ?
C05 C06 1.355(4) . ?
C05 C09 1.442(4) . ?
C06 C18 1.504(4) . ?
C06 S07 1.721(3) . ?
C08 C09 1.367(4) . ?
C08 C19 1.494(4) . ?
C08 S07 1.718(3) . ?
C09 C10 1.501(4) . ?
C10 C11 1.536(4) . ?
C11 C12 1.528(4) . ?
C11 C17 1.528(4) . ?
C12 C13 1.504(4) . ?
C13 C14 1.368(4) . ?
C14 C20 1.504(5) . ?
C14 S15 1.720(4) . ?
C16 C21 1.492(5) . ?
C16 S15 1.719(4) . ?
C17 O22 1.430(3) . ?
C17 O25 1.433(3) . ?
C23 O22 1.385(4) . ?
C23 C24 1.456(6) . ?
C24 O25 1.394(4) . ?
